data_7223859
loop_
_publ_author_name
'Dharavath, Srinivas'
'Ghule, Vikas'

_publ_section_title
;
 Synthesis of Nitrate Ester and Nitramine Derivatives of Polyfluoro Alkyl
 Compounds for High Energy Materials
;
_journal_name_full 'RSC Adv.'
_journal_paper_doi 10.1039/C5RA24615F
_journal_year 2016
_chemical_formula_moiety '0.2(C8 H6 F8 N4 O8)'
_chemical_formula_sum 'C8 H6 F8 N4 O8'
_chemical_formula_weight 438
_chemical_name_systematic
;
 ? 
;
_space_group_crystal_system monoclinic
_space_group_IT_number 14
_space_group_name_Hall '-P 2ybc'
_space_group_name_H-M_alt 'P 1 21/c 1'
_symmetry_space_group_name_Hall '-P 2ybc'
_symmetry_space_group_name_H-M 'P 1 21/c 1'
_atom_sites_solution_hydrogens geom
_atom_sites_solution_primary direct
_atom_sites_solution_secondary difmap
_audit_creation_date 2015-03-11
_audit_creation_method
;
  Olex2 1.1
  (compiled 2011.11.01 svn.r2039, GUI svn.r3906)
;
_audit_update_record
;
2015-11-19 deposited with the CCDC.
2016-01-07 downloaded from the CCDC.
;
_cell_angle_alpha 90.00
_cell_angle_beta 102.263(3)
_cell_angle_gamma 90.00
_cell_formula_units_Z 2
_cell_length_a 4.99141(16)
_cell_length_b 20.7151(8)
_cell_length_c 7.2618(2)
_cell_measurement_reflns_used 1518
_cell_measurement_temperature 293(2)
_cell_measurement_theta_max 71.2710
_cell_measurement_theta_min 6.2620
_cell_volume 733.72(4)
_computing_cell_refinement
;
CrysAlisPro, Agilent Technologies,
Version 1.171.37.34i (release 04-08-2014 CrysAlis171 .NET)
(compiled Aug  4 2014,14:34:23)
;
_computing_data_collection
;
CrysAlisPro, Agilent Technologies,
Version 1.171.37.34i (release 04-08-2014 CrysAlis171 .NET)
(compiled Aug  4 2014,14:34:23)
;
_computing_data_reduction
;
CrysAlisPro, Agilent Technologies,
Version 1.171.37.34i (release 04-08-2014 CrysAlis171 .NET)
(compiled Aug  4 2014,14:34:23)
;
_computing_molecular_graphics
;
O. V. Dolomanov, L. J. Bourhis, R. J. Gildea, J. A. K. Howard and H. Puschmann,
OLEX2: a complete structure solution, refinement and analysis program.
J. Appl. Cryst. (2009). 42, 339-341.
;
_computing_publication_material
;
O. V. Dolomanov, L. J. Bourhis, R. J. Gildea, J. A. K. Howard and H. Puschmann,
OLEX2: a complete structure solution, refinement and analysis program.
J. Appl. Cryst. (2009). 42, 339-341.
;
_computing_structure_refinement
;
XL, G.M. Sheldrick, Acta Cryst.
(2008). A64, 112-122
;
_computing_structure_solution
;
XS, G.M. Sheldrick, Acta Cryst.
(2008). A64, 112-122
;
_diffrn_ambient_temperature 293(2)
_diffrn_detector 'CCD plate'
_diffrn_detector_area_resol_mean 16.3291
_diffrn_detector_type Eos
_diffrn_measured_fraction_theta_full 0.9971
_diffrn_measured_fraction_theta_max 0.9710
_diffrn_measurement_details
;
  1 omega    9.00   68.00   1.0000    8.5000
omega____ theta____ kappa____ phi______ frames
    -       35.5136  -99.0000   90.0000 59

  2 omega   66.00  100.00   1.0000    8.5000
omega____ theta____ kappa____ phi______ frames
    -       35.5136   57.0000 -150.0000 34

  3 omega  -29.00   40.00   1.0000    8.5000
omega____ theta____ kappa____ phi______ frames
    -       35.5136  -57.0000  150.0000 69

  4 omega   58.00   94.00   1.0000    8.5000
omega____ theta____ kappa____ phi______ frames
    -       35.5136   57.0000    0.0000 36

  5 omega   78.00  103.00   1.0000    8.5000
omega____ theta____ kappa____ phi______ frames
    -       35.5136   57.0000  -60.0000 25

  6 omega   23.00   60.00   1.0000    8.5000
omega____ theta____ kappa____ phi______ frames
    -       35.5136   57.0000  -60.0000 37

  7 omega   20.00   46.00   1.0000    8.5000
omega____ theta____ kappa____ phi______ frames
    -       35.5136   57.0000    0.0000 26

  8 omega  112.00  177.00   1.0000   17.5000
omega____ theta____ kappa____ phi______ frames
    -      108.0000  111.0000 -180.0000 65

  9 omega   45.00   72.00   1.0000   17.5000
omega____ theta____ kappa____ phi______ frames
    -      108.0000  -61.0000   90.0000 27

 10 omega   39.00  146.00   1.0000   17.5000
omega____ theta____ kappa____ phi______ frames
    -      108.0000  -15.0000   60.0000 107

 11 omega   52.00   77.00   1.0000   17.5000
omega____ theta____ kappa____ phi______ frames
    -      108.0000  -30.0000   30.0000 25

 12 omega  134.00  178.00   1.0000   17.5000
omega____ theta____ kappa____ phi______ frames
    -      108.0000  111.0000 -120.0000 44

 13 omega   60.00   91.00   1.0000   17.5000
omega____ theta____ kappa____ phi______ frames
    -      108.0000  -30.0000 -150.0000 31

 14 omega   39.00  105.00   1.0000   17.5000
omega____ theta____ kappa____ phi______ frames
    -      108.0000  -94.0000  -30.0000 66

 15 omega   49.00   98.00   1.0000   17.5000
omega____ theta____ kappa____ phi______ frames
    -      108.0000  -45.0000 -180.0000 49

 16 omega   44.00   92.00   1.0000   17.5000
omega____ theta____ kappa____ phi______ frames
    -      108.0000 -111.0000 -150.0000 48
;
_diffrn_measurement_device 'four-circle diffractometer'
_diffrn_measurement_device_type 'Xcalibur, Eos, Gemini'
_diffrn_measurement_method '\w scans'
_diffrn_orient_matrix_UB_11 0.0373907000
_diffrn_orient_matrix_UB_12 0.0555885000
_diffrn_orient_matrix_UB_13 0.1442418000
_diffrn_orient_matrix_UB_21 -0.0416569000
_diffrn_orient_matrix_UB_22 0.0494350000
_diffrn_orient_matrix_UB_23 -0.1620715000
_diffrn_orient_matrix_UB_31 -0.3107625000
_diffrn_orient_matrix_UB_32 0.0000444000
_diffrn_orient_matrix_UB_33 -0.0078040000
_diffrn_radiation_monochromator graphite
_diffrn_radiation_probe x-ray
_diffrn_radiation_type 'Cu K\a'
_diffrn_radiation_wavelength 1.54184
_diffrn_reflns_av_R_equivalents 0.0125
_diffrn_reflns_av_unetI/netI 0.0169
_diffrn_reflns_limit_h_max 3
_diffrn_reflns_limit_h_min -5
_diffrn_reflns_limit_k_max 25
_diffrn_reflns_limit_k_min -25
_diffrn_reflns_limit_l_max 8
_diffrn_reflns_limit_l_min -8
_diffrn_reflns_number 2526
_diffrn_reflns_theta_full 70.64
_diffrn_reflns_theta_max 71.64
_diffrn_reflns_theta_min 4.27
_diffrn_source 'Enhance (Cu) X-ray Source'
_exptl_absorpt_coefficient_mu 2.135
_exptl_absorpt_correction_T_max 1.00000
_exptl_absorpt_correction_T_min 0.71130
_exptl_absorpt_correction_type multi-scan
_exptl_absorpt_process_details
;
CrysAlisPro, Agilent Technologies,
Version 1.171.37.34i (release 04-08-2014 CrysAlis171 .NET)
(compiled Aug  4 2014,14:34:23)
Empirical absorption correction using spherical harmonics,
 implemented in SCALE3 ABSPACK scaling algorithm.
;
_exptl_crystal_colour Colorless
_exptl_crystal_density_diffrn 1.982
_exptl_crystal_density_method 'not measured'
_exptl_crystal_F_000 310
_exptl_crystal_size_max 1.0
_exptl_crystal_size_mid 0.8
_exptl_crystal_size_min 0.6
_refine_diff_density_max 0.463
_refine_diff_density_min -0.316
_refine_diff_density_rms 0.057
_refine_ls_extinction_coef 0.005(2)
_refine_ls_extinction_expression Fc^*^=kFc[1+0.001xFc^2^\l^3^/sin(2\q)]^-1/4^
_refine_ls_extinction_method SHELXL
_refine_ls_goodness_of_fit_ref 1.537
_refine_ls_hydrogen_treatment mixed
_refine_ls_matrix_type full
_refine_ls_number_parameters 128
_refine_ls_number_reflns 1389
_refine_ls_number_restraints 0
_refine_ls_restrained_S_all 1.537
_refine_ls_R_factor_all 0.0489
_refine_ls_R_factor_gt 0.0468
_refine_ls_shift/su_max 0.001
_refine_ls_shift/su_mean 0.000
_refine_ls_structure_factor_coef Fsqd
_refine_ls_weighting_details 'calc w=1/[\s^2^(Fo^2^)+(0.1000P)^2^+0.0000P] where P=(Fo^2^+2Fc^2^)/3'
_refine_ls_weighting_scheme calc
_refine_ls_wR_factor_gt 0.1758
_refine_ls_wR_factor_ref 0.1797
_reflns_number_gt 1304
_reflns_number_total 1389
_reflns_threshold_expression >2sigma(I)
_cod_data_source_file c5ra24615f2.cif
_cod_data_source_block s2
_cod_database_code 7223859
_chemical_oxdiff_formula 'C8 H6 N4 O8 F8'
_chemical_oxdiff_usercomment SRINU
_reflns_odcompleteness_completeness 99.71
_reflns_odcompleteness_iscentric 1
_reflns_odcompleteness_theta 66.97

loop_
_space_group_symop_id
_space_group_symop_operation_xyz
1 'x, y, z'
2 '-x, y+1/2, -z+1/2'
3 '-x, -y, -z'
4 'x, -y-1/2, z-1/2'

loop_
_atom_site_label
_atom_site_type_symbol
_atom_site_fract_x
_atom_site_fract_y
_atom_site_fract_z
_atom_site_U_iso_or_equiv
_atom_site_adp_type
_atom_site_occupancy
_atom_site_symmetry_multiplicity
_atom_site_calc_flag
_atom_site_refinement_flags
F1 F 0.2819(3) 0.43306(6) 0.46367(18) 0.0468(5) Uani 1 1 d .
F2 F 0.2733(3) 0.51535(6) 0.64906(18) 0.0474(4) Uani 1 1 d .
O3 O 0.3885(3) 0.34752(8) 1.1457(2) 0.0477(5) Uani 1 1 d .
O4 O 0.7089(3) 0.37367(10) 0.9832(2) 0.0511(5) Uani 1 1 d .
F5 F 0.8301(3) 0.41264(8) 0.6556(2) 0.0593(5) Uani 1 1 d .
F6 F 0.7772(4) 0.48950(8) 0.8430(2) 0.0645(5) Uani 1 1 d .
N7 N 0.8523(3) 0.32864(9) 1.2579(2) 0.0398(5) Uani 1 1 d .
H7 H 1.0101 0.3385 1.2363 0.048 Uiso 1 1 calc R
C8 C 0.6193(4) 0.34901(8) 1.1300(3) 0.0354(5) Uani 1 1 d .
C9 C 0.6404(4) 0.44400(10) 0.7279(3) 0.0382(5) Uani 1 1 d .
N10 N 0.8428(4) 0.29351(10) 1.4173(3) 0.0519(6) Uani 1 1 d .
C11 C 0.4354(4) 0.47862(9) 0.5666(3) 0.0342(5) Uani 1 1 d .
O12 O 1.0633(4) 0.27973(15) 1.5115(3) 0.0872(9) Uani 1 1 d .
O13 O 0.6245(4) 0.28100(13) 1.4520(3) 0.0816(8) Uani 1 1 d .
C14 C 0.4964(4) 0.39828(13) 0.8362(3) 0.0491(6) Uani 1 1 d .
H14A H 0.3589 0.4208 0.8881 0.059 Uiso 1 1 calc R
H14B H 0.4084 0.3636 0.7557 0.059 Uiso 1 1 calc R

loop_
_atom_site_aniso_label
_atom_site_aniso_U_11
_atom_site_aniso_U_22
_atom_site_aniso_U_33
_atom_site_aniso_U_23
_atom_site_aniso_U_13
_atom_site_aniso_U_12
F1 0.0387(8) 0.0537(8) 0.0441(7) -0.0002(5) -0.0003(5) -0.0132(5)
F2 0.0410(8) 0.0582(8) 0.0481(7) 0.0064(5) 0.0208(5) 0.0130(5)
O3 0.0312(10) 0.0606(10) 0.0538(9) 0.0081(7) 0.0147(6) 0.0000(6)
O4 0.0316(9) 0.0758(11) 0.0470(9) 0.0244(7) 0.0109(6) 0.0056(7)
F5 0.0416(8) 0.0778(10) 0.0634(9) 0.0222(7) 0.0223(6) 0.0230(7)
F6 0.0630(10) 0.0691(9) 0.0490(8) 0.0036(6) -0.0164(7) -0.0172(7)
N7 0.0313(9) 0.0483(9) 0.0412(9) 0.0095(7) 0.0107(7) -0.0004(6)
C8 0.0324(11) 0.0362(9) 0.0399(10) 0.0015(7) 0.0125(7) -0.0008(6)
C9 0.0254(10) 0.0499(10) 0.0381(10) 0.0033(8) 0.0041(7) -0.0004(7)
N10 0.0428(12) 0.0601(12) 0.0555(11) 0.0201(9) 0.0165(8) 0.0061(8)
C11 0.0238(10) 0.0423(9) 0.0358(9) -0.0013(7) 0.0048(7) 0.0003(7)
O12 0.0492(13) 0.126(2) 0.0860(15) 0.0603(15) 0.0137(10) 0.0167(12)
O13 0.0457(12) 0.1134(18) 0.0916(16) 0.0551(14) 0.0277(10) 0.0049(11)
C14 0.0310(11) 0.0677(14) 0.0472(11) 0.0186(10) 0.0051(9) -0.0005(9)

loop_
_atom_type_symbol
_atom_type_description
_atom_type_scat_dispersion_real
_atom_type_scat_dispersion_imag
_atom_type_scat_source
C C 0.0181 0.0091 'International Tables Vol C Tables 4.2.6.8 and 6.1.1.4'
H H 0.0000 0.0000 'International Tables Vol C Tables 4.2.6.8 and 6.1.1.4'
N N 0.0311 0.0180 'International Tables Vol C Tables 4.2.6.8 and 6.1.1.4'
O O 0.0492 0.0322 'International Tables Vol C Tables 4.2.6.8 and 6.1.1.4'
F F 0.0727 0.0534 'International Tables Vol C Tables 4.2.6.8 and 6.1.1.4'

loop_
_geom_angle_atom_site_label_1
_geom_angle_atom_site_label_2
_geom_angle_atom_site_label_3
_geom_angle
_geom_angle_site_symmetry_1
_geom_angle_site_symmetry_3
C8 O4 C14 114.19(17) . .
N10 N7 C8 123.28(17) . .
O3 C8 O4 125.63(19) . .
O3 C8 N7 128.45(18) . .
O4 C8 N7 105.88(16) . .
F5 C9 F6 105.94(18) . .
F5 C9 C11 109.51(16) . .
F5 C9 C14 110.72(18) . .
F6 C9 C11 108.08(17) . .
F6 C9 C14 110.56(18) . .
C14 C9 C11 111.83(16) . .
O12 N10 N7 114.5(2) . .
O13 N10 N7 119.1(2) . .
O13 N10 O12 126.4(2) . .
F1 C11 F2 108.72(15) . .
F1 C11 C9 107.58(15) . .
F1 C11 C11 108.58(18) . 3_666
F2 C11 C9 106.75(16) . .
F2 C11 C11 108.97(18) . 3_666
C11 C11 C9 116.04(19) 3_666 .
O4 C14 C9 104.68(17) . .

loop_
_geom_bond_atom_site_label_1
_geom_bond_atom_site_label_2
_geom_bond_distance
_geom_bond_site_symmetry_2
F1 C11 1.339(2) .
F2 C11 1.341(2) .
O3 C8 1.182(3) .
O4 C8 1.342(2) .
O4 C14 1.430(2) .
F5 C9 1.344(3) .
F6 C9 1.346(2) .
N7 C8 1.390(3) .
N7 N10 1.377(3) .
C9 C11 1.557(3) .
C9 C14 1.507(3) .
N10 O12 1.200(3) .
N10 O13 1.198(3) .
C11 C11 1.550(4) 3_666
